data_4101660
loop_
_publ_author_name
'Gao, Shuanhu'
'Wang, Qiaoling'
'Huang, Lily Jun-Shen'
'Lum, Lawrence'
'Chen, Chuo'

_publ_section_title
;
 Chemical and biological studies of nakiterpiosin and nakiterpiosinone.
;
_journal_issue 1
_journal_name_full 'Journal of the American Chemical Society'
_journal_page_first 371
_journal_page_last 383
_journal_paper_doi 10.1021/ja908626k
_journal_volume 132
_journal_year 2010
_chemical_formula_sum 'C11 H14 O3'
_chemical_formula_weight 194.22
_chemical_name_systematic
;
 ?
;
_space_group_IT_number 19
_symmetry_space_group_name_Hall 'P 2ac 2ab'
_symmetry_space_group_name_H-M 'P 21 21 21'
_atom_sites_solution_hydrogens geom
_atom_sites_solution_primary direct
_atom_sites_solution_secondary difmap
_audit_creation_method SHELXL-97
_cell_angle_alpha 90.00
_cell_angle_beta 90.00
_cell_angle_gamma 90.00
_cell_formula_units_Z 4
_cell_length_a 7.1261(3)
_cell_length_b 10.5633(5)
_cell_length_c 12.4640(9)
_cell_measurement_temperature 100(2)
_cell_volume 938.23(9)
_computing_structure_refinement 'SHELXL-97 (Sheldrick, 1997)'
_diffrn_ambient_temperature 100(2)
_diffrn_measured_fraction_theta_full 0.935
_diffrn_measured_fraction_theta_max 0.935
_diffrn_radiation_monochromator graphite
_diffrn_radiation_source 'fine-focus sealed tube'
_diffrn_radiation_type CuK\a
_diffrn_radiation_wavelength 1.54180
_diffrn_reflns_av_R_equivalents 0.0259
_diffrn_reflns_av_sigmaI/netI 0.0183
_diffrn_reflns_limit_h_max 7
_diffrn_reflns_limit_h_min -7
_diffrn_reflns_limit_k_max 12
_diffrn_reflns_limit_k_min -11
_diffrn_reflns_limit_l_max 14
_diffrn_reflns_limit_l_min -14
_diffrn_reflns_number 6461
_diffrn_reflns_theta_full 68.24
_diffrn_reflns_theta_max 68.24
_diffrn_reflns_theta_min 7.11
_exptl_absorpt_coefficient_mu 0.814
_exptl_crystal_density_diffrn 1.375
_exptl_crystal_density_method 'not measured'
_exptl_crystal_F_000 416
_refine_diff_density_max 0.225
_refine_diff_density_min -0.219
_refine_diff_density_rms 0.037
_refine_ls_abs_structure_details 'Flack H D (1983), Acta Cryst. A39, 876-881'
_refine_ls_abs_structure_Flack 0.0(4)
_refine_ls_extinction_coef 0.0026(8)
_refine_ls_extinction_expression Fc^*^=kFc[1+0.001xFc^2^\l^3^/sin(2\q)]^-1/4^
_refine_ls_extinction_method SHELXL
_refine_ls_goodness_of_fit_ref 0.971
_refine_ls_hydrogen_treatment mixed
_refine_ls_matrix_type full
_refine_ls_number_parameters 185
_refine_ls_number_reflns 956
_refine_ls_number_restraints 0
_refine_ls_restrained_S_all 0.971
_refine_ls_R_factor_all 0.0342
_refine_ls_R_factor_gt 0.0315
_refine_ls_shift/su_max 1.262
_refine_ls_shift/su_mean 0.009
_refine_ls_structure_factor_coef Fsqd
_refine_ls_weighting_details 'calc w=1/[\s^2^(Fo^2^)+(0.0478P)^2^+0.4694P] where P=(Fo^2^+2Fc^2^)/3'
_refine_ls_weighting_scheme calc
_refine_ls_wR_factor_gt 0.0769
_refine_ls_wR_factor_ref 0.0811
_reflns_number_gt 900
_reflns_number_total 956
_reflns_threshold_expression >2sigma(I)
_cod_data_source_file ja908626k_si_003.cif
_cod_data_source_block 26
_cod_database_code 4101660

loop_
_symmetry_equiv_pos_as_xyz
'x, y, z'
'-x+1/2, -y, z+1/2'
'x+1/2, -y+1/2, -z'
'-x, y+1/2, -z+1/2'

loop_
_atom_site_label
_atom_site_type_symbol
_atom_site_fract_x
_atom_site_fract_y
_atom_site_fract_z
_atom_site_U_iso_or_equiv
_atom_site_adp_type
_atom_site_occupancy
_atom_site_symmetry_multiplicity
_atom_site_calc_flag
_atom_site_refinement_flags
_atom_site_disorder_assembly
_atom_site_disorder_group
O1 O 0.5384(3) 0.30459(15) 0.36903(13) 0.0266(5) Uani 1 1 d . . .
O2 O 0.4305(3) 0.39461(17) 0.15756(14) 0.0298(5) Uani 1 1 d . . .
O3 O 0.4288(3) 0.53818(17) 0.56667(12) 0.0316(5) Uani 1 1 d . . .
C1 C 0.4615(4) 0.4793(2) 0.24477(18) 0.0240(6) Uani 1 1 d . . .
C2 C 0.2832(4) 0.5134(2) 0.3036(2) 0.0252(6) Uani 1 1 d . . .
C3 C 0.3275(4) 0.6059(3) 0.3947(2) 0.0255(6) Uani 1 1 d . . .
C4 C 0.4646(4) 0.5466(2) 0.47126(18) 0.0239(6) Uani 1 1 d . . .
C5 C 0.6502(4) 0.4989(2) 0.42434(18) 0.0215(6) Uani 1 1 d . . .
C6 C 0.7387(4) 0.3947(2) 0.4955(2) 0.0263(6) Uani 1 1 d . . .
C7 C 0.7130(4) 0.2763(2) 0.4242(2) 0.0283(6) Uani 1 1 d . . .
C8 C 0.8539(4) 0.2880(2) 0.3343(2) 0.0286(6) Uani 1 1 d . . .
C9 C 0.7888(4) 0.3780(2) 0.2709(2) 0.0251(6) Uani 1 1 d . . .
C10 C 0.6048(4) 0.4202(2) 0.31892(18) 0.0233(6) Uani 1 1 d . . .
C11 C 0.7790(4) 0.6131(3) 0.4054(2) 0.0256(6) Uani 1 1 d . . .
H1 H 0.518(4) 0.555(2) 0.2201(18) 0.019(6) Uiso 1 1 d . . .
H2O H 0.333(6) 0.413(3) 0.129(3) 0.049(11) Uiso 1 1 d . . .
H2A H 0.196(4) 0.552(2) 0.253(2) 0.022(7) Uiso 1 1 d . . .
H2B H 0.221(4) 0.441(3) 0.332(2) 0.024(7) Uiso 1 1 d . . .
H3A H 0.386(4) 0.682(3) 0.366(2) 0.023(7) Uiso 1 1 d . . .
H3B H 0.217(5) 0.626(3) 0.435(2) 0.035(8) Uiso 1 1 d . . .
H6A H 0.877(5) 0.408(3) 0.508(2) 0.036(8) Uiso 1 1 d . . .
H6B H 0.666(4) 0.388(2) 0.5605(19) 0.010(6) Uiso 1 1 d . . .
H7 H 0.708(4) 0.196(2) 0.460(2) 0.027(7) Uiso 1 1 d . . .
H8 H 0.973(4) 0.247(2) 0.3299(19) 0.020(7) Uiso 1 1 d . . .
H9 H 0.848(4) 0.412(3) 0.213(2) 0.027(7) Uiso 1 1 d . . .
H11A H 0.715(5) 0.681(3) 0.361(2) 0.034(8) Uiso 1 1 d . . .
H11B H 0.895(4) 0.582(2) 0.3711(19) 0.022(7) Uiso 1 1 d . . .
H11C H 0.808(4) 0.653(3) 0.471(2) 0.037(8) Uiso 1 1 d . . .

loop_
_atom_site_aniso_label
_atom_site_aniso_U_11
_atom_site_aniso_U_22
_atom_site_aniso_U_33
_atom_site_aniso_U_23
_atom_site_aniso_U_13
_atom_site_aniso_U_12
O1 0.0256(12) 0.0211(8) 0.0332(9) 0.0044(7) -0.0034(8) -0.0009(8)
O2 0.0273(13) 0.0351(10) 0.0270(9) -0.0091(8) -0.0069(9) 0.0055(9)
O3 0.0301(13) 0.0435(10) 0.0213(8) 0.0006(7) 0.0027(9) 0.0028(9)
C1 0.0271(17) 0.0227(11) 0.0220(10) 0.0001(9) -0.0012(11) -0.0006(12)
C2 0.0248(17) 0.0258(12) 0.0252(11) 0.0000(10) -0.0007(11) 0.0000(12)
C3 0.0244(17) 0.0272(12) 0.0248(13) -0.0017(11) 0.0014(11) 0.0025(12)
C4 0.0239(16) 0.0235(11) 0.0244(11) -0.0028(9) -0.0014(11) -0.0044(11)
C5 0.0182(15) 0.0265(12) 0.0199(10) -0.0004(10) -0.0008(10) -0.0005(10)
C6 0.0217(18) 0.0339(13) 0.0233(12) 0.0042(10) 0.0004(11) 0.0025(12)
C7 0.0265(17) 0.0240(12) 0.0346(13) 0.0067(11) -0.0058(12) 0.0037(11)
C8 0.0239(17) 0.0257(12) 0.0363(14) -0.0076(11) -0.0031(12) 0.0050(12)
C9 0.0207(16) 0.0291(12) 0.0253(12) -0.0068(11) 0.0014(11) 0.0015(12)
C10 0.0260(17) 0.0208(11) 0.0231(11) -0.0016(9) 0.0005(11) -0.0028(11)
C11 0.0190(16) 0.0266(13) 0.0312(14) -0.0063(11) 0.0013(11) -0.0018(12)

loop_
_atom_type_symbol
_atom_type_description
_atom_type_scat_dispersion_real
_atom_type_scat_dispersion_imag
_atom_type_scat_source
C C 0.0181 0.0091 'International Tables Vol C Tables 4.2.6.8 and 6.1.1.4'
H H 0.0000 0.0000 'International Tables Vol C Tables 4.2.6.8 and 6.1.1.4'
O O 0.0492 0.0322 'International Tables Vol C Tables 4.2.6.8 and 6.1.1.4'

loop_
_geom_angle_atom_site_label_1
_geom_angle_atom_site_label_2
_geom_angle_atom_site_label_3
_geom_angle
_geom_angle_site_symmetry_1
_geom_angle_site_symmetry_3
_geom_angle_publ_flag
C10 O1 C7 95.62(19) . . ?
C1 O2 H2O 109(2) . . ?
O2 C1 C2 112.9(2) . . ?
O2 C1 C10 108.1(2) . . ?
C2 C1 C10 111.7(2) . . ?
O2 C1 H1 110.4(14) . . ?
C2 C1 H1 108.4(16) . . ?
C10 C1 H1 105.0(17) . . ?
C1 C2 C3 109.8(2) . . ?
C1 C2 H2A 108.8(16) . . ?
C3 C2 H2A 110.3(15) . . ?
C1 C2 H2B 112.5(17) . . ?
C3 C2 H2B 109.3(16) . . ?
H2A C2 H2B 106(2) . . ?
C4 C3 C2 109.8(2) . . ?
C4 C3 H3A 107.5(17) . . ?
C2 C3 H3A 109.6(15) . . ?
C4 C3 H3B 107.2(18) . . ?
C2 C3 H3B 110.9(18) . . ?
H3A C3 H3B 112(2) . . ?
O3 C4 C3 120.9(3) . . ?
O3 C4 C5 121.9(2) . . ?
C3 C4 C5 117.15(19) . . ?
C4 C5 C11 108.50(19) . . ?
C4 C5 C6 111.53(19) . . ?
C11 C5 C6 113.8(2) . . ?
C4 C5 C10 108.2(2) . . ?
C11 C5 C10 114.0(2) . . ?
C6 C5 C10 100.62(18) . . ?
C7 C6 C5 101.43(19) . . ?
C7 C6 H6A 108.7(16) . . ?
C5 C6 H6A 112.9(16) . . ?
C7 C6 H6B 111.0(14) . . ?
C5 C6 H6B 108.2(15) . . ?
H6A C6 H6B 114(2) . . ?
O1 C7 C8 101.6(2) . . ?
O1 C7 C6 101.9(2) . . ?
C8 C7 C6 106.4(2) . . ?
O1 C7 H7 111.6(18) . . ?
C8 C7 H7 116.1(16) . . ?
C6 C7 H7 117.2(16) . . ?
C9 C8 C7 105.7(2) . . ?
C9 C8 H8 127.2(15) . . ?
C7 C8 H8 126.6(15) . . ?
C8 C9 C10 106.3(2) . . ?
C8 C9 H9 126.6(19) . . ?
C10 C9 H9 126.9(18) . . ?
O1 C10 C9 101.89(19) . . ?
O1 C10 C1 113.0(2) . . ?
C9 C10 C1 117.8(2) . . ?
O1 C10 C5 98.69(17) . . ?
C9 C10 C5 107.8(2) . . ?
C1 C10 C5 115.24(19) . . ?
C5 C11 H11A 111.6(18) . . ?
C5 C11 H11B 107.8(15) . . ?
H11A C11 H11B 112(2) . . ?
C5 C11 H11C 110.6(18) . . ?
H11A C11 H11C 105(2) . . ?
H11B C11 H11C 110(2) . . ?

loop_
_geom_bond_atom_site_label_1
_geom_bond_atom_site_label_2
_geom_bond_distance
_geom_bond_site_symmetry_2
_geom_bond_publ_flag
O1 C10 1.451(3) . ?
O1 C7 1.453(3) . ?
O2 C1 1.425(3) . ?
O2 H2O 0.81(4) . ?
O3 C4 1.219(3) . ?
C1 C2 1.511(4) . ?
C1 C10 1.512(4) . ?
C1 H1 0.95(3) . ?
C2 C3 1.531(3) . ?
C2 H2A 0.97(3) . ?
C2 H2B 0.95(3) . ?
C3 C4 1.502(4) . ?
C3 H3A 0.97(3) . ?
C3 H3B 0.96(3) . ?
C4 C5 1.531(4) . ?
C5 C11 1.534(4) . ?
C5 C6 1.548(3) . ?
C5 C10 1.589(3) . ?
C6 C7 1.546(4) . ?
C6 H6A 1.01(3) . ?
C6 H6B 0.97(2) . ?
C7 C8 1.510(4) . ?
C7 H7 0.95(3) . ?
C8 C9 1.321(4) . ?
C8 H8 0.95(3) . ?
C9 C10 1.508(4) . ?
C9 H9 0.92(3) . ?
C11 H11A 1.02(3) . ?
C11 H11B 0.99(3) . ?
C11 H11C 0.94(3) . ?

loop_
_geom_torsion_atom_site_label_1
_geom_torsion_atom_site_label_2
_geom_torsion_atom_site_label_3
_geom_torsion_atom_site_label_4
_geom_torsion
_geom_torsion_site_symmetry_1
_geom_torsion_site_symmetry_2
_geom_torsion_site_symmetry_3
_geom_torsion_site_symmetry_4
_geom_torsion_publ_flag
O2 C1 C2 C3 -179.2(2) . . . . ?
C10 C1 C2 C3 58.7(3) . . . . ?
C1 C2 C3 C4 -59.2(3) . . . . ?
C2 C3 C4 O3 -124.7(3) . . . . ?
C2 C3 C4 C5 55.8(3) . . . . ?
O3 C4 C5 C11 -101.8(3) . . . . ?
C3 C4 C5 C11 77.6(3) . . . . ?
O3 C4 C5 C6 24.3(3) . . . . ?
C3 C4 C5 C6 -156.3(2) . . . . ?
O3 C4 C5 C10 134.0(2) . . . . ?
C3 C4 C5 C10 -46.5(3) . . . . ?
C4 C5 C6 C7 109.9(2) . . . . ?
C11 C5 C6 C7 -126.9(2) . . . . ?
C10 C5 C6 C7 -4.6(3) . . . . ?
C10 O1 C7 C8 -50.1(2) . . . . ?
C10 O1 C7 C6 59.6(2) . . . . ?
C5 C6 C7 O1 -32.6(2) . . . . ?
C5 C6 C7 C8 73.4(3) . . . . ?
O1 C7 C8 C9 33.5(3) . . . . ?
C6 C7 C8 C9 -72.8(3) . . . . ?
C7 C8 C9 C10 -1.6(3) . . . . ?
C7 O1 C10 C9 49.1(2) . . . . ?
C7 O1 C10 C1 176.5(2) . . . . ?
C7 O1 C10 C5 -61.3(2) . . . . ?
C8 C9 C10 O1 -30.8(3) . . . . ?
C8 C9 C10 C1 -155.0(2) . . . . ?
C8 C9 C10 C5 72.5(2) . . . . ?
O2 C1 C10 O1 -64.8(3) . . . . ?
C2 C1 C10 O1 60.0(2) . . . . ?
O2 C1 C10 C9 53.6(3) . . . . ?
C2 C1 C10 C9 178.5(2) . . . . ?
O2 C1 C10 C5 -177.2(2) . . . . ?
C2 C1 C10 C5 -52.4(3) . . . . ?
C4 C5 C10 O1 -76.7(2) . . . . ?
C11 C5 C10 O1 162.6(2) . . . . ?
C6 C5 C10 O1 40.4(2) . . . . ?
C4 C5 C10 C9 177.79(19) . . . . ?
C11 C5 C10 C9 57.0(3) . . . . ?
C6 C5 C10 C9 -65.2(2) . . . . ?
C4 C5 C10 C1 43.9(3) . . . . ?
C11 C5 C10 C1 -76.8(3) . . . . ?
C6 C5 C10 C1 161.0(2) . . . . ?

loop_
_cod_related_entry_id
_cod_related_entry_database
_cod_related_entry_code
1 ChemSpider 30660054
